data_4501383
loop_
_publ_author_name
'Kerr, Andrew T.'
'Cahill, Christopher L.'

_publ_section_title
;
 Crystal Engineering with the Uranyl Cation III. Mixed Aliphatic
 Dicarboxylate/Aromatic Dipyridyl Coordination Polymers: Synthesis,
 Structures, and Speciation
;
_journal_issue 12
_journal_name_full 'Crystal Growth &amp; Design'
_journal_page_first 5634
_journal_paper_doi 10.1021/cg2011869
_journal_volume 11
_journal_year 2011
_chemical_formula_sum 'C15 H19 N O6 U'
_chemical_formula_weight 547.34
_space_group_IT_number 2
_symmetry_cell_setting triclinic
_symmetry_Int_Tables_number 2
_symmetry_space_group_name_Hall '-P 1'
_symmetry_space_group_name_H-M 'P -1'
_atom_sites_solution_hydrogens geom
_atom_sites_solution_primary direct
_atom_sites_solution_secondary difmap
_audit_creation_method SHELXL-97
_cell_angle_alpha 108.60
_cell_angle_beta 96.0540(10)
_cell_angle_gamma 100.7710(10)
_cell_formula_units_Z 2
_cell_length_a 8.1535(3)
_cell_length_b 9.4052(3)
_cell_length_c 12.3338(4)
_cell_measurement_reflns_used 17084
_cell_measurement_temperature 100(2)
_cell_measurement_theta_max 60.603
_cell_measurement_theta_min 4.680
_cell_volume 866.68(5)
_computing_cell_refinement 'SAINT, Bruker-AXS'
_computing_data_collection 'APEX, Bruker-AXS'
_computing_data_reduction 'SAINT, Bruker-AXS'
_computing_molecular_graphics 'Crystal Maker (Palmer, 2009)'
_computing_structure_refinement 'SHELXL-97 (Sheldrick, 2008)'
_computing_structure_solution 'SIR92 (Gualardi, 1993)'
_diffrn_ambient_temperature 100(2)
_diffrn_measured_fraction_theta_full 0.992
_diffrn_measured_fraction_theta_max 0.910
_diffrn_measurement_device_type 'Siemens SMART, Bruker APEXII CCD'
_diffrn_measurement_method 'omega scans'
_diffrn_radiation_monochromator graphite
_diffrn_radiation_probe x-ray
_diffrn_radiation_type MoK\a
_diffrn_radiation_wavelength 0.71073
_diffrn_reflns_av_R_equivalents 0.0181
_diffrn_reflns_av_sigmaI/netI 0.0167
_diffrn_reflns_limit_h_max 9
_diffrn_reflns_limit_h_min -11
_diffrn_reflns_limit_k_max 13
_diffrn_reflns_limit_k_min -13
_diffrn_reflns_limit_l_max 17
_diffrn_reflns_limit_l_min -17
_diffrn_reflns_number 17076
_diffrn_reflns_theta_full 25.00
_diffrn_reflns_theta_max 30.42
_diffrn_reflns_theta_min 1.77
_diffrn_source 'fine-focus sealed tube'
_diffrn_source_type 'Siemens SMART'
_exptl_absorpt_coefficient_mu 9.392
_exptl_absorpt_correction_T_max 0.7460
_exptl_absorpt_correction_T_min 0.5243
_exptl_absorpt_correction_type empirical
_exptl_absorpt_process_details 'SADABS, G. Sheldrick (1999)'
_exptl_crystal_colour Yellow
_exptl_crystal_density_diffrn 2.097
_exptl_crystal_density_method 'not measured'
_exptl_crystal_description Prism
_exptl_crystal_F_000 512
_exptl_crystal_recrystallization_method Hydrothermal
_exptl_crystal_size_max 0.75
_exptl_crystal_size_mid 0.75
_exptl_crystal_size_min 0.60
_refine_diff_density_max 2.304
_refine_diff_density_min -1.099
_refine_diff_density_rms 0.087
_refine_ls_extinction_method none
_refine_ls_goodness_of_fit_ref 1.102
_refine_ls_hydrogen_treatment constr
_refine_ls_matrix_type full
_refine_ls_number_parameters 208
_refine_ls_number_reflns 4783
_refine_ls_number_restraints 0
_refine_ls_restrained_S_all 1.102
_refine_ls_R_factor_all 0.0224
_refine_ls_R_factor_gt 0.0199
_refine_ls_shift/su_max 0.002
_refine_ls_shift/su_mean 0.000
_refine_ls_structure_factor_coef Fsqd
_refine_ls_weighting_details 'calc w=1/[\s^2^(Fo^2^)+(0.0116P)^2^+1.1806P] where P=(Fo^2^+2Fc^2^)/3'
_refine_ls_weighting_scheme calc
_refine_ls_wR_factor_gt 0.0407
_refine_ls_wR_factor_ref 0.0414
_reflns_number_gt 4483
_reflns_number_total 4783
_reflns_threshold_expression >2\s(I)
_cod_data_source_file cg2011869_si_001.cif
_cod_data_source_block Compound5
_cod_original_cell_volume 866.67(5)
_cod_database_code 4501383

loop_
_symmetry_equiv_pos_as_xyz
'x, y, z'
'-x, -y, -z'

loop_
_atom_site_label
_atom_site_type_symbol
_atom_site_fract_x
_atom_site_fract_y
_atom_site_fract_z
_atom_site_U_iso_or_equiv
_atom_site_adp_type
_atom_site_occupancy
_atom_site_symmetry_multiplicity
_atom_site_calc_flag
_atom_site_refinement_flags
C1 C 0.0705(4) 1.1046(3) 0.7887(3) 0.0350(6) Uani 1 1 d .
C2 C -0.0800(4) 1.1524(4) 0.8383(3) 0.0426(7) Uani 1 1 d .
H2A H -0.0713 1.1483 0.9162 0.051 Uiso 1 1 calc R
H2B H -0.1820 1.0772 0.7918 0.051 Uiso 1 1 calc R
C3 C -0.1009(4) 1.3127(4) 0.8442(3) 0.0402(7) Uani 1 1 d .
H3A H -0.1866 1.3389 0.8910 0.048 Uiso 1 1 calc R
H3B H 0.0052 1.3868 0.8838 0.048 Uiso 1 1 calc R
C4 C -0.1506(4) 1.3301(3) 0.7274(3) 0.0385(6) Uani 1 1 d .
H4A H -0.0589 1.3174 0.6838 0.046 Uiso 1 1 calc R
H4B H -0.2498 1.2492 0.6834 0.046 Uiso 1 1 calc R
C5 C -0.1894(5) 1.4863(4) 0.7404(3) 0.0469(8) Uani 1 1 d .
H5A H -0.2911 1.4926 0.7743 0.056 Uiso 1 1 calc R
H5B H -0.0968 1.5667 0.7940 0.056 Uiso 1 1 calc R
C6 C 0.6202(4) 0.8259(3) 0.5270(2) 0.0322(6) Uani 1 1 d .
C7 C 0.7114(4) 0.7008(4) 0.5271(3) 0.0390(7) Uani 1 1 d .
H7A H 0.8242 0.7304 0.5110 0.047 Uiso 1 1 calc R
H7B H 0.6518 0.6071 0.4641 0.047 Uiso 1 1 calc R
C8 C 0.7283(5) 0.6653(4) 0.6389(3) 0.0434(7) Uani 1 1 d .
H8A H 0.6197 0.6580 0.6647 0.052 Uiso 1 1 calc R
H8B H 0.8096 0.7502 0.6983 0.052 Uiso 1 1 calc R
C9 C 0.7849(4) 0.5167(4) 0.6265(3) 0.0399(7) Uani 1 1 d .
H9A H 0.8905 0.5217 0.5967 0.048 Uiso 1 1 calc R
H9B H 0.7005 0.4309 0.5702 0.048 Uiso 1 1 calc R
C10 C 0.2792(4) 0.6633(4) 0.7469(3) 0.0471(8) Uani 1 1 d .
H10 H 0.1924 0.6329 0.6832 0.057 Uiso 1 1 calc R
C11 C 0.4986(5) 0.8480(3) 0.8743(3) 0.0413(7) Uani 1 1 d .
H11 H 0.5678 0.9471 0.8998 0.050 Uiso 1 1 calc R
C12 C 0.3047(5) 0.5564(4) 0.7982(3) 0.0497(8) Uani 1 1 d .
H12 H 0.2380 0.4561 0.7679 0.060 Uiso 1 1 calc R
C13 C 0.5309(5) 0.7487(4) 0.9316(3) 0.0436(7) Uani 1 1 d .
H13 H 0.6197 0.7814 0.9944 0.052 Uiso 1 1 calc R
C14 C 0.4298(4) 0.5995(3) 0.8946(3) 0.0385(7) Uani 1 1 d .
C15 C 0.4513(5) 0.4851(4) 0.9504(3) 0.0431(7) Uani 1 1 d .
H15 H 0.3905 0.3837 0.9117 0.052 Uiso 1 1 calc R
N1 N 0.3725(3) 0.8080(3) 0.7840(2) 0.0340(5) Uani 1 1 d .
O1 O 0.4864(3) 1.1334(3) 0.7900(2) 0.0462(5) Uani 1 1 d .
O2 O 0.1738(4) 0.8461(3) 0.5719(2) 0.0600(7) Uani 1 1 d .
O3 O 0.1390(3) 1.1649(3) 0.7215(2) 0.0458(5) Uani 1 1 d .
O4 O 0.1293(3) 1.0017(3) 0.8133(2) 0.0443(5) Uani 1 1 d .
O5 O 0.5448(4) 0.8769(3) 0.6061(2) 0.0579(7) Uani 1 1 d .
O6 O 0.3815(4) 1.1308(4) 0.5581(3) 0.0733(9) Uani 1 1 d .
U1 U 0.328880(14) 0.993421(12) 0.677918(9) 0.03276(4) Uani 1 1 d .

loop_
_atom_site_aniso_label
_atom_site_aniso_U_11
_atom_site_aniso_U_22
_atom_site_aniso_U_33
_atom_site_aniso_U_23
_atom_site_aniso_U_13
_atom_site_aniso_U_12
C1 0.0378(15) 0.0335(14) 0.0437(16) 0.0208(12) 0.0122(12) 0.0159(12)
C2 0.0444(17) 0.0523(18) 0.0568(19) 0.0381(16) 0.0249(15) 0.0299(14)
C3 0.0504(18) 0.0435(16) 0.0442(16) 0.0244(13) 0.0203(14) 0.0296(14)
C4 0.0415(16) 0.0390(15) 0.0489(17) 0.0258(13) 0.0116(13) 0.0219(13)
C5 0.060(2) 0.0495(18) 0.0545(19) 0.0318(16) 0.0213(16) 0.0368(16)
C6 0.0366(14) 0.0358(14) 0.0382(14) 0.0236(12) 0.0136(11) 0.0188(12)
C7 0.0474(17) 0.0433(16) 0.0444(16) 0.0255(13) 0.0180(13) 0.0299(14)
C8 0.061(2) 0.0425(16) 0.0459(17) 0.0269(14) 0.0159(15) 0.0333(15)
C9 0.0431(17) 0.0398(15) 0.0499(17) 0.0246(14) 0.0099(14) 0.0241(13)
C10 0.0426(17) 0.0503(18) 0.060(2) 0.0373(16) 0.0006(15) 0.0098(14)
C11 0.061(2) 0.0333(14) 0.0356(15) 0.0169(12) 0.0081(14) 0.0166(14)
C12 0.053(2) 0.0426(17) 0.063(2) 0.0360(16) 0.0051(16) 0.0060(15)
C13 0.062(2) 0.0433(16) 0.0318(14) 0.0186(13) 0.0022(14) 0.0216(15)
C14 0.0552(18) 0.0392(15) 0.0394(15) 0.0266(13) 0.0196(13) 0.0255(14)
C15 0.065(2) 0.0349(15) 0.0415(16) 0.0232(13) 0.0127(15) 0.0201(14)
N1 0.0429(13) 0.0359(12) 0.0377(12) 0.0238(10) 0.0142(10) 0.0208(10)
O1 0.0452(13) 0.0413(12) 0.0604(14) 0.0236(11) 0.0165(11) 0.0149(10)
O2 0.0779(19) 0.0582(15) 0.0438(14) 0.0123(12) -0.0002(12) 0.0310(14)
O3 0.0526(13) 0.0517(13) 0.0647(14) 0.0426(12) 0.0325(11) 0.0354(11)
O4 0.0520(13) 0.0496(12) 0.0593(14) 0.0391(11) 0.0278(11) 0.0328(11)
O5 0.0847(19) 0.0735(16) 0.0604(15) 0.0488(13) 0.0468(14) 0.0617(15)
O6 0.108(2) 0.099(2) 0.0812(19) 0.0767(18) 0.0654(18) 0.0793(19)
U1 0.04585(7) 0.03568(6) 0.03440(6) 0.02349(4) 0.01717(4) 0.02593(4)

loop_
_atom_type_symbol
_atom_type_description
_atom_type_scat_dispersion_real
_atom_type_scat_dispersion_imag
_atom_type_scat_source
C C 0.0033 0.0016 'International Tables Vol C Tables 4.2.6.8 and 6.1.1.4'
H H 0.0000 0.0000 'International Tables Vol C Tables 4.2.6.8 and 6.1.1.4'
N N 0.0061 0.0033 'International Tables Vol C Tables 4.2.6.8 and 6.1.1.4'
O O 0.0106 0.0060 'International Tables Vol C Tables 4.2.6.8 and 6.1.1.4'
U U -9.6767 9.6646 'International Tables Vol C Tables 4.2.6.8 and 6.1.1.4'

loop_
_geom_angle_atom_site_label_1
_geom_angle_atom_site_label_2
_geom_angle_atom_site_label_3
_geom_angle
_geom_angle_site_symmetry_1
_geom_angle_site_symmetry_3
O4 C1 O3 118.9(3) . .
O4 C1 C2 119.8(2) . .
O3 C1 C2 121.3(2) . .
O4 C1 U1 60.20(15) . .
O3 C1 U1 58.91(14) . .
C2 C1 U1 174.5(2) . .
C1 C2 C3 115.9(3) . .
C1 C2 H2A 108.3 . .
C3 C2 H2A 108.3 . .
C1 C2 H2B 108.3 . .
C3 C2 H2B 108.3 . .
H2A C2 H2B 107.4 . .
C4 C3 C2 115.4(3) . .
C4 C3 H3A 108.4 . .
C2 C3 H3A 108.4 . .
C4 C3 H3B 108.4 . .
C2 C3 H3B 108.4 . .
H3A C3 H3B 107.5 . .
C5 C4 C3 112.4(3) . .
C5 C4 H4A 109.1 . .
C3 C4 H4A 109.1 . .
C5 C4 H4B 109.1 . .
C3 C4 H4B 109.1 . .
H4A C4 H4B 107.9 . .
C9 C5 C4 113.8(3) 1_465 .
C9 C5 H5A 108.8 1_465 .
C4 C5 H5A 108.8 . .
C9 C5 H5B 108.8 1_465 .
C4 C5 H5B 108.8 . .
H5A C5 H5B 107.7 . .
O5 C6 O6 122.0(3) . 2_676
O5 C6 C7 120.5(2) . .
O6 C6 C7 117.5(3) 2_676 .
C6 C7 C8 115.5(2) . .
C6 C7 H7A 108.4 . .
C8 C7 H7A 108.4 . .
C6 C7 H7B 108.4 . .
C8 C7 H7B 108.4 . .
H7A C7 H7B 107.5 . .
C7 C8 C9 113.5(3) . .
C7 C8 H8A 108.9 . .
C9 C8 H8A 108.9 . .
C7 C8 H8B 108.9 . .
C9 C8 H8B 108.9 . .
H8A C8 H8B 107.7 . .
C8 C9 C5 113.1(3) . 1_645
C8 C9 H9A 109.0 . .
C5 C9 H9A 109.0 1_645 .
C8 C9 H9B 109.0 . .
C5 C9 H9B 109.0 1_645 .
H9A C9 H9B 107.8 . .
N1 C10 C12 123.5(3) . .
N1 C10 H10 118.2 . .
C12 C10 H10 118.2 . .
N1 C11 C13 123.0(3) . .
N1 C11 H11 118.5 . .
C13 C11 H11 118.5 . .
C14 C12 C10 119.4(3) . .
C14 C12 H12 120.3 . .
C10 C12 H12 120.3 . .
C11 C13 C14 119.5(3) . .
C11 C13 H13 120.2 . .
C14 C13 H13 120.2 . .
C12 C14 C13 117.3(3) . .
C12 C14 C15 118.6(3) . .
C13 C14 C15 124.1(3) . .
C15 C15 C14 125.1(4) 2_667 .
C15 C15 H15 117.4 2_667 .
C14 C15 H15 117.4 . .
C10 N1 C11 117.1(2) . .
C10 N1 U1 121.6(2) . .
C11 N1 U1 121.11(19) . .
C1 O3 U1 94.48(16) . .
C1 O4 U1 93.22(17) . .
C6 O5 U1 151.2(2) . .
C6 O6 U1 163.8(3) 2_676 .
O2 U1 O1 176.16(11) . .
O2 U1 O6 93.38(13) . .
O1 U1 O6 90.26(12) . .
O2 U1 O5 91.06(12) . .
O1 U1 O5 88.03(11) . .
O6 U1 O5 84.91(8) . .
O2 U1 O3 93.13(11) . .
O1 U1 O3 88.84(10) . .
O6 U1 O3 78.02(8) . .
O5 U1 O3 162.63(7) . .
O2 U1 O4 88.25(11) . .
O1 U1 O4 90.30(10) . .
O6 U1 O4 131.10(8) . .
O5 U1 O4 143.97(7) . .
O3 U1 O4 53.10(6) . .
O2 U1 N1 89.88(10) . .
O1 U1 N1 86.28(9) . .
O6 U1 N1 157.40(9) . .
O5 U1 N1 72.67(7) . .
O3 U1 N1 124.15(7) . .
O4 U1 N1 71.31(7) . .
O2 U1 C1 89.28(11) . .
O1 U1 C1 91.00(10) . .
O6 U1 C1 104.53(8) . .
O5 U1 C1 170.52(8) . .
O3 U1 C1 26.61(7) . .
O4 U1 C1 26.57(7) . .
N1 U1 C1 97.86(8) . .

loop_
_geom_bond_atom_site_label_1
_geom_bond_atom_site_label_2
_geom_bond_distance
_geom_bond_site_symmetry_2
C1 O4 1.261(3) .
C1 O3 1.264(3) .
C1 C2 1.507(4) .
C1 U1 2.814(3) .
C2 C3 1.529(4) .
C2 H2A 0.9700 .
C2 H2B 0.9700 .
C3 C4 1.523(4) .
C3 H3A 0.9700 .
C3 H3B 0.9700 .
C4 C5 1.523(4) .
C4 H4A 0.9700 .
C4 H4B 0.9700 .
C5 C9 1.522(4) 1_465
C5 H5A 0.9700 .
C5 H5B 0.9700 .
C6 O5 1.224(3) .
C6 O6 1.241(3) 2_676
C6 C7 1.505(4) .
C7 C8 1.517(4) .
C7 H7A 0.9700 .
C7 H7B 0.9700 .
C8 C9 1.520(4) .
C8 H8A 0.9700 .
C8 H8B 0.9700 .
C9 C5 1.522(4) 1_645
C9 H9A 0.9700 .
C9 H9B 0.9700 .
C10 N1 1.335(4) .
C10 C12 1.382(4) .
C10 H10 0.9300 .
C11 N1 1.336(4) .
C11 C13 1.384(4) .
C11 H11 0.9300 .
C12 C14 1.379(5) .
C12 H12 0.9300 .
C13 C14 1.391(5) .
C13 H13 0.9300 .
C14 C15 1.477(4) .
C15 C15 1.304(6) 2_667
C15 H15 0.9300 .
N1 U1 2.544(2) .
O1 U1 1.768(2) .
O2 U1 1.752(3) .
O3 U1 2.417(2) .
O4 U1 2.446(2) .
O5 U1 2.348(2) .
O6 C6 1.241(3) 2_676
O6 U1 2.277(2) .
